data_7202228
loop_
_publ_author_name
'Laus, Gerhard'
'Kahlenberg, Volker'
'Wurst, Klaus'
'L\"orting, Thomas'
'Schottenberger, Herwig'

_publ_section_title
;
 Hydrogen bonding in the perhydrate and hydrates of
 1,4-diazabicyclo[2.2.2]octane (DABCO)
;
_journal_issue 11
_journal_name_full CrystEngComm
_journal_page_first 1638
_journal_paper_doi 10.1039/b807303a
_journal_volume 10
_journal_year 2008
_chemical_formula_moiety 'C6 H12 N2, 2(C3 H6 N), 2(H2 O)'
_chemical_formula_sum 'C12 H28 N4 O2'
_chemical_formula_weight 260.38
_chemical_name_systematic
;
?
;
_space_group_IT_number 15
_symmetry_cell_setting monoclinic
_symmetry_space_group_name_Hall '-C 2yc'
_symmetry_space_group_name_H-M 'C 1 2/c 1'
_atom_sites_solution_hydrogens geom
_atom_sites_solution_primary direct
_atom_sites_solution_secondary difmap
_audit_creation_method SHELXL-97
_cell_angle_alpha 90.00
_cell_angle_beta 100.225(13)
_cell_angle_gamma 90.00
_cell_formula_units_Z 4
_cell_length_a 21.822(4)
_cell_length_b 6.2155(16)
_cell_length_c 10.7703(18)
_cell_measurement_reflns_used 2544
_cell_measurement_temperature 173(2)
_cell_measurement_theta_max 24.97
_cell_measurement_theta_min 1.90
_cell_volume 1437.6(5)
_computing_cell_refinement
;
STOE X-Area version 1.25
;
_computing_data_collection
;
STOE X-Area data collection software, WinXpose version 1.6.8
;
_computing_data_reduction
;
STOE X-Area data evaluation software, X-RED 32
;
_computing_molecular_graphics
;
BRUKER AXS SHELXTL Vers.6.12, DOS/WIN95/NT/2000/ME
;
_computing_publication_material
;
BRUKER AXS SHELXTL Vers.6.12, DOS/WIN95/NT/2000/ME
;
_computing_structure_refinement
;
BRUKER AXS SHELXTL Vers.6.12, DOS/WIN95/NT/2000/ME
;
_computing_structure_solution
;
BRUKER AXS SHELXTL Vers.6.12, DOS/WIN95/NT/2000/ME
;
_diffrn_ambient_temperature 173(2)
_diffrn_detector_area_resol_mean 6.67
_diffrn_measured_fraction_theta_full 0.970
_diffrn_measured_fraction_theta_max 0.970
_diffrn_measurement_device_type 'STOE IPDS 2'
_diffrn_measurement_method 'rotation method'
_diffrn_radiation_monochromator graphite
_diffrn_radiation_source 'fine-focus sealed tube'
_diffrn_radiation_type MoK\a
_diffrn_radiation_wavelength 0.71073
_diffrn_reflns_av_R_equivalents 0.0421
_diffrn_reflns_av_sigmaI/netI 0.0388
_diffrn_reflns_limit_h_max 25
_diffrn_reflns_limit_h_min -25
_diffrn_reflns_limit_k_max 7
_diffrn_reflns_limit_k_min -7
_diffrn_reflns_limit_l_max 12
_diffrn_reflns_limit_l_min -12
_diffrn_reflns_number 4063
_diffrn_reflns_theta_full 24.75
_diffrn_reflns_theta_max 24.75
_diffrn_reflns_theta_min 1.90
_exptl_absorpt_coefficient_mu 0.083
_exptl_absorpt_correction_T_max 0.982
_exptl_absorpt_correction_T_min 0.935
_exptl_absorpt_correction_type multi-scan
_exptl_absorpt_process_details
;
SADABS - Bruker Nonius area detector scaling and absorption correction - V2.06
R.H. Blessing, Acta Cryst. (1995) A51 33-38
;
_exptl_crystal_colour colorless
_exptl_crystal_density_diffrn 1.203
_exptl_crystal_density_method 'not measured'
_exptl_crystal_description 'fragment of a plate'
_exptl_crystal_F_000 576
_exptl_crystal_size_max 0.240
_exptl_crystal_size_mid 0.240
_exptl_crystal_size_min 0.200
_refine_diff_density_max 0.151
_refine_diff_density_min -0.127
_refine_diff_density_rms 0.033
_refine_ls_extinction_method none
_refine_ls_goodness_of_fit_ref 1.088
_refine_ls_hydrogen_treatment riding
_refine_ls_matrix_type full
_refine_ls_number_parameters 109
_refine_ls_number_reflns 1209
_refine_ls_number_restraints 0
_refine_ls_restrained_S_all 1.088
_refine_ls_R_factor_all 0.0819
_refine_ls_R_factor_gt 0.0599
_refine_ls_shift/su_max 0.000
_refine_ls_shift/su_mean 0.000
_refine_ls_structure_factor_coef Fsqd
_refine_ls_weighting_details 'calc w=1/[\s^2^(Fo^2^)+(0.0576P)^2^+1.2563P] where P=(Fo^2^+2Fc^2^)/3'
_refine_ls_weighting_scheme calc
_refine_ls_wR_factor_gt 0.1293
_refine_ls_wR_factor_ref 0.1380
_reflns_number_gt 936
_reflns_number_total 1209
_reflns_threshold_expression >2sigma(I)
_cod_data_source_file b807303a.txt
_cod_data_source_block monohydrate_CCDC634613
_cod_original_sg_symbol_Hall -C2yc
_cod_original_sg_symbol_H-M C2/c
_cod_database_code 7202228

loop_
_symmetry_equiv_pos_as_xyz
'x, y, z'
'-x, y, -z+1/2'
'x+1/2, y+1/2, z'
'-x+1/2, y+1/2, -z+1/2'
'-x, -y, -z'
'x, -y, z-1/2'
'-x+1/2, -y+1/2, -z'
'x+1/2, -y+1/2, z-1/2'

loop_
_atom_site_label
_atom_site_type_symbol
_atom_site_fract_x
_atom_site_fract_y
_atom_site_fract_z
_atom_site_U_iso_or_equiv
_atom_site_adp_type
_atom_site_occupancy
_atom_site_symmetry_multiplicity
_atom_site_calc_flag
_atom_site_refinement_flags
_atom_site_disorder_assembly
_atom_site_disorder_group
N1 N 0.28370(8) 0.3983(3) 0.46190(17) 0.0353(5) Uani 1 1 d . . .
C1A C 0.2731(3) 0.4482(9) 0.5891(5) 0.0584(15) Uani 0.50 1 d P . .
H1A1 H 0.2511 0.5876 0.5885 0.070 Uiso 0.50 1 d PR . .
H1A2 H 0.3135 0.4605 0.6473 0.070 Uiso 0.50 1 d PR . .
C2A C 0.3170(2) 0.1897(8) 0.4698(7) 0.0569(15) Uani 0.50 1 d P . .
H2A1 H 0.3565 0.2010 0.5309 0.068 Uiso 0.50 1 d PR . .
H2A2 H 0.3271 0.1531 0.3863 0.068 Uiso 0.50 1 d PR . .
C3A C 0.2263(3) 0.3813(12) 0.3806(7) 0.074(2) Uani 0.50 1 d P . .
H3A1 H 0.2333 0.3474 0.2944 0.089 Uiso 0.50 1 d PR . .
H3A2 H 0.2041 0.5206 0.3775 0.089 Uiso 0.50 1 d PR . .
C1B C 0.3142(3) 0.2975(12) 0.5739(6) 0.069(2) Uani 0.50 1 d P . .
H1B1 H 0.3243 0.4072 0.6410 0.083 Uiso 0.50 1 d PR . .
H1B2 H 0.3538 0.2340 0.5588 0.083 Uiso 0.50 1 d PR . .
C2B C 0.2664(3) 0.2314(10) 0.3650(6) 0.0656(17) Uani 0.50 1 d P . .
H2B1 H 0.3047 0.1678 0.3429 0.079 Uiso 0.50 1 d PR . .
H2B2 H 0.2425 0.2981 0.2879 0.079 Uiso 0.50 1 d PR . .
C3B C 0.2239(3) 0.4890(9) 0.4881(7) 0.0610(16) Uani 0.50 1 d P . .
H3B1 H 0.2011 0.5591 0.4110 0.073 Uiso 0.50 1 d PR . .
H3B2 H 0.2328 0.5995 0.5551 0.073 Uiso 0.50 1 d PR . .
O1 O 0.37594(8) 0.7070(3) 0.39820(15) 0.0504(5) Uani 1 1 d . . .
H2A H 0.4026 0.7180 0.4670 0.076 Uiso 1 1 d R . .
H2B H 0.3477 0.6230 0.4170 0.076 Uiso 1 1 d R . .
N2 N 0.53239(8) 0.2675(3) 0.36252(17) 0.0357(5) Uani 1 1 d . . .
C4 C 0.51910(11) 0.4886(4) 0.3171(2) 0.0437(6) Uani 1 1 d . . .
H4A H 0.5588 0.5663 0.3176 0.052 Uiso 1 1 d R . .
H4B H 0.4957 0.5649 0.3744 0.052 Uiso 1 1 d R . .
C5 C 0.43372(12) 0.1608(4) 0.2258(2) 0.0502(7) Uani 1 1 d . . .
H5A H 0.4238 0.0113 0.1975 0.060 Uiso 1 1 d R . .
H5B H 0.3940 0.2373 0.2268 0.060 Uiso 1 1 d R . .
C6 C 0.47252(12) 0.1582(5) 0.3595(2) 0.0547(8) Uani 1 1 d . . .
H6A H 0.4491 0.2308 0.4182 0.066 Uiso 1 1 d R . .
H6B H 0.4800 0.0075 0.3879 0.066 Uiso 1 1 d R . .

loop_
_atom_site_aniso_label
_atom_site_aniso_U_11
_atom_site_aniso_U_22
_atom_site_aniso_U_33
_atom_site_aniso_U_23
_atom_site_aniso_U_13
_atom_site_aniso_U_12
N1 0.0321(10) 0.0341(10) 0.0413(11) 0.0006(8) 0.0103(8) -0.0063(8)
C1A 0.075(4) 0.049(3) 0.057(4) -0.017(3) 0.027(3) -0.023(3)
C2A 0.039(3) 0.045(3) 0.095(5) 0.005(3) 0.034(3) -0.001(2)
C3A 0.057(4) 0.088(5) 0.065(4) 0.042(4) -0.023(3) -0.032(4)
C1B 0.044(3) 0.084(5) 0.069(4) 0.029(4) -0.019(3) -0.030(3)
C2B 0.091(5) 0.064(4) 0.051(4) -0.016(3) 0.038(3) -0.029(4)
C3B 0.053(3) 0.044(3) 0.094(5) 0.006(3) 0.033(3) 0.002(2)
O1 0.0462(9) 0.0668(12) 0.0364(9) 0.0128(8) 0.0019(7) -0.0159(8)
N2 0.0326(10) 0.0426(11) 0.0289(10) -0.0017(8) -0.0028(7) -0.0021(8)
C4 0.0432(13) 0.0379(13) 0.0485(15) -0.0097(11) 0.0035(11) -0.0030(10)
C5 0.0444(13) 0.0568(16) 0.0441(15) 0.0113(12) -0.0070(11) -0.0189(12)
C6 0.0525(15) 0.0701(18) 0.0377(14) 0.0140(13) -0.0025(11) -0.0216(13)

loop_
_atom_type_symbol
_atom_type_description
_atom_type_scat_dispersion_real
_atom_type_scat_dispersion_imag
_atom_type_scat_source
C C 0.0033 0.0016 'International Tables Vol C Tables 4.2.6.8 and 6.1.1.4'
H H 0.0000 0.0000 'International Tables Vol C Tables 4.2.6.8 and 6.1.1.4'
N N 0.0061 0.0033 'International Tables Vol C Tables 4.2.6.8 and 6.1.1.4'
O O 0.0106 0.0060 'International Tables Vol C Tables 4.2.6.8 and 6.1.1.4'

loop_
_geom_angle_atom_site_label_1
_geom_angle_atom_site_label_2
_geom_angle_atom_site_label_3
_geom_angle
_geom_angle_site_symmetry_1
_geom_angle_site_symmetry_3
_geom_angle_publ_flag
C3A N1 C1B 137.1(3) . . ?
C3A N1 C1A 109.2(5) . . ?
C1B N1 C1A 54.9(4) . . ?
C3A N1 C2B 54.1(5) . . ?
C1B N1 C2B 108.3(5) . . ?
C1A N1 C2B 138.6(3) . . ?
C3A N1 C2A 110.2(5) . . ?
C1B N1 C2A 54.0(4) . . ?
C1A N1 C2A 106.8(4) . . ?
C2B N1 C2A 59.0(4) . . ?
C3A N1 C3B 55.4(4) . . ?
C1B N1 C3B 107.5(4) . . ?
C1A N1 C3B 56.9(4) . . ?
C2B N1 C3B 106.1(4) . . ?
C2A N1 C3B 139.1(3) . . ?
C1B C1A C3B 118.1(5) . . ?
C1B C1A N1 60.8(4) . . ?
C3B C1A N1 62.7(4) . . ?
C1B C1A C2B 87.5(5) . 7_556 ?
C3B C1A C2B 89.2(5) . 7_556 ?
N1 C1A C2B 109.7(4) . 7_556 ?
C1B C1A H1A1 162.7 . . ?
C3B C1A H1A1 62.3 . . ?
N1 C1A H1A1 109.7 . . ?
C2B C1A H1A1 109.7 7_556 . ?
C1B C1A H1A2 65.6 . . ?
C3B C1A H1A2 161.1 . . ?
N1 C1A H1A2 109.8 . . ?
C2B C1A H1A2 109.7 7_556 . ?
H1A1 C1A H1A2 108.2 . . ?
C1B C1A H1B1 46.0 . . ?
C3B C1A H1B1 158.2 . . ?
N1 C1A H1B1 95.9 . . ?
C2B C1A H1B1 103.1 7_556 . ?
H1A1 C1A H1B1 127.4 . . ?
C1B C1A H3B2 156.6 . . ?
N1 C1A H3B2 95.8 . . ?
C2B C1A H3B2 103.0 7_556 . ?
H1A2 C1A H3B2 127.4 . . ?
H1B1 C1A H3B2 145.7 . . ?
C1B C2A C2B 115.2(5) . . ?
C1B C2A N1 60.5(4) . . ?
C2B C2A N1 60.2(3) . . ?
C1B C2A C3B 89.9(5) . 7_556 ?
C2B C2A C3B 87.6(5) . 7_556 ?
N1 C2A C3B 110.1(4) . 7_556 ?
C1B C2A H2A1 64.2 . . ?
C2B C2A H2A1 162.6 . . ?
N1 C2A H2A1 109.7 . . ?
C3B C2A H2A1 109.7 7_556 . ?
C1B C2A H2A2 160.4 . . ?
C2B C2A H2A2 66.2 . . ?
N1 C2A H2A2 109.6 . . ?
C3B C2A H2A2 109.6 7_556 . ?
H2A1 C2A H2A2 108.2 . . ?
C1B C2A H1B2 46.4 . . ?
C2B C2A H1B2 155.5 . . ?
N1 C2A H1B2 95.7 . . ?
C3B C2A H1B2 106.1 7_556 . ?
H2A2 C2A H1B2 124.6 . . ?
C1B C2A H2B1 151.7 . . ?
N1 C2A H2B1 91.3 . . ?
C3B C2A H2B1 101.7 7_556 . ?
H2A1 C2A H2B1 132.3 . . ?
H1B2 C2A H2B1 146.8 . . ?
C2B C3A C3B 126.4(6) . . ?
C2B C3A N1 65.8(4) . . ?
C3B C3A N1 65.9(4) . . ?
C2B C3A C1B 87.8(6) . 7_556 ?
C3B C3A C1B 88.4(6) . 7_556 ?
N1 C3A C1B 110.7(4) . 7_556 ?
C2B C3A H3A1 60.7 . . ?
C3B C3A H3A1 161.5 . . ?
N1 C3A H3A1 109.5 . . ?
C1B C3A H3A1 109.6 7_556 . ?
C2B C3A H3A2 162.3 . . ?
C3B C3A H3A2 60.0 . . ?
N1 C3A H3A2 109.5 . . ?
C1B C3A H3A2 109.5 7_556 . ?
H3A1 C3A H3A2 108.1 . . ?
C2B C3A H2B2 45.8 . . ?
C3B C3A H2B2 165.4 . . ?
N1 C3A H2B2 100.7 . . ?
C1B C3A H2B2 102.5 7_556 . ?
H3A2 C3A H2B2 123.3 . . ?
C2B C3A H3B1 163.4 . . ?
N1 C3A H3B1 98.6 . . ?
C1B C3A H3B1 103.7 7_556 . ?
H3A1 C3A H3B1 124.0 . . ?
H2B2 C3A H3B1 139.1 . . ?
C1A C1B C2A 126.8(6) . . ?
C1A C1B N1 64.3(4) . . ?
C2A C1B N1 65.5(4) . . ?
C1A C1B C3A 91.8(6) . 7_556 ?
C2A C1B C3A 91.2(6) . 7_556 ?
N1 C1B C3A 112.2(4) . 7_556 ?
C1A C1B C2B 50.8(4) . 7_556 ?
C2A C1B C2B 114.4(4) . 7_556 ?
N1 C1B C2B 90.7(4) . 7_556 ?
C1A C1B C3B 114.5(4) . 7_556 ?
C2A C1B C3B 49.5(4) . 7_556 ?
N1 C1B C3B 90.3(4) . 7_556 ?
C2B C1B C3B 72.3(3) 7_556 7_556 ?
C2A C1B H1A2 158.6 . . ?
N1 C1B H1A2 96.9 . . ?
C3A C1B H1A2 107.4 7_556 . ?
C2B C1B H1A2 76.1 7_556 . ?
C3B C1B H1A2 147.7 7_556 . ?
C1A C1B H2A1 160.0 . . ?
C2A C1B H2A1 45.2 . . ?
N1 C1B H2A1 99.3 . . ?
C3A C1B H2A1 105.8 7_556 . ?
C2B C1B H2A1 145.9 7_556 . ?
C3B C1B H2A1 75.2 7_556 . ?
H1A2 C1B H2A1 133.8 . . ?
C1A C1B H1B1 59.4 . . ?
C2A C1B H1B1 159.1 . . ?
N1 C1B H1B1 109.1 . . ?
C3A C1B H1B1 109.1 7_556 . ?
C2B C1B H1B1 85.2 7_556 . ?
C3B C1B H1B1 150.6 7_556 . ?
H2A1 C1B H1B1 121.0 . . ?
C1A C1B H1B2 158.6 . . ?
C2A C1B H1B2 58.9 . . ?
N1 C1B H1B2 109.2 . . ?
C3A C1B H1B2 109.2 7_556 . ?
C2B C1B H1B2 150.0 7_556 . ?
C3B C1B H1B2 85.1 7_556 . ?
H1A2 C1B H1B2 121.4 . . ?
H1B1 C1B H1B2 107.9 . . ?
C3A C2B C2A 117.3(5) . . ?
C3A C2B N1 60.0(4) . . ?
C2A C2B N1 60.8(3) . . ?
C3A C2B C1A 92.9(5) . 7_556 ?
C2A C2B C1A 90.7(5) . 7_556 ?
N1 C2B C1A 111.7(4) . 7_556 ?
C3A C2B C1B 51.1(4) . 7_556 ?
C2A C2B C1B 108.7(4) . 7_556 ?
N1 C2B C1B 87.7(4) . 7_556 ?
C3A C2B H2A2 150.0 . . ?
N1 C2B H2A2 90.7 . . ?
C1A C2B H2A2 105.3 7_556 . ?
C1B C2B H2A2 141.6 7_556 . ?
C3A C2B H3A1 46.3 . . ?
C2A C2B H3A1 153.1 . . ?
N1 C2B H3A1 94.4 . . ?
C1A C2B H3A1 109.4 7_556 . ?
C1B C2B H3A1 78.2 7_556 . ?
H2A2 C2B H3A1 140.1 . . ?
C3A C2B H2B1 157.8 . . ?
C2A C2B H2B1 63.8 . . ?
N1 C2B H2B1 109.3 . . ?
C1A C2B H2B1 109.3 7_556 . ?
C1B C2B H2B1 151.0 7_556 . ?
H3A1 C2B H2B1 121.9 . . ?
C3A C2B H2B2 63.0 . . ?
C2A C2B H2B2 160.0 . . ?
N1 C2B H2B2 109.3 . . ?
C1A C2B H2B2 109.3 7_556 . ?
C1B C2B H2B2 87.2 7_556 . ?
H2A2 C2B H2B2 129.0 . . ?
H2B1 C2B H2B2 107.9 . . ?
C3A C3B C1A 115.7(5) . . ?
C3A C3B N1 58.7(3) . . ?
C1A C3B N1 60.4(3) . . ?
C3A C3B C2A 90.5(5) . 7_556 ?
C1A C3B C2A 92.6(5) . 7_556 ?
N1 C3B C2A 110.8(4) . 7_556 ?
C3A C3B C1B 50.0(4) . 7_556 ?
C1A C3B C1B 107.9(4) . 7_556 ?
N1 C3B C1B 85.8(4) . 7_556 ?
C3A C3B H1A1 150.8 . . ?
N1 C3B H1A1 92.8 . . ?
C2A C3B H1A1 107.4 7_556 . ?
C1B C3B H1A1 142.5 7_556 . ?
C3A C3B H3A2 45.2 . . ?
C1A C3B H3A2 151.6 . . ?
N1 C3B H3A2 92.6 . . ?
C2A C3B H3A2 106.5 7_556 . ?
C1B C3B H3A2 76.4 7_556 . ?
H1A1 C3B H3A2 141.1 . . ?
C3A C3B H3B1 65.7 . . ?
C1A C3B H3B1 158.0 . . ?
N1 C3B H3B1 109.5 . . ?
C2A C3B H3B1 109.4 7_556 . ?
C1B C3B H3B1 89.7 7_556 . ?
H1A1 C3B H3B1 125.5 . . ?
C3A C3B H3B2 159.8 . . ?
C1A C3B H3B2 62.5 . . ?
N1 C3B H3B2 109.5 . . ?
C2A C3B H3B2 109.5 7_556 . ?
C1B C3B H3B2 149.9 7_556 . ?
H3A2 C3B H3B2 126.5 . . ?
H3B1 C3B H3B2 108.1 . . ?
H2A O1 H2B 104.4 . . ?
C5 N2 C6 109.1(2) 2_655 . ?
C5 N2 C4 107.44(19) 2_655 . ?
C6 N2 C4 107.63(19) . . ?
N2 C4 C4 110.83(11) . 2_655 ?
N2 C4 H4A 109.5 . . ?
C4 C4 H4A 109.5 2_655 . ?
N2 C4 H4B 109.5 . . ?
C4 C4 H4B 109.4 2_655 . ?
H4A C4 H4B 108.1 . . ?
N2 C5 C6 110.86(19) 2_655 . ?
N2 C5 H5A 109.5 2_655 . ?
C6 C5 H5A 109.5 . . ?
N2 C5 H5B 109.5 2_655 . ?
C6 C5 H5B 109.4 . . ?
H5A C5 H5B 108.0 . . ?
N2 C6 C5 110.88(19) . . ?
N2 C6 H6A 109.5 . . ?
C5 C6 H6A 109.5 . . ?
N2 C6 H6B 109.5 . . ?
C5 C6 H6B 109.4 . . ?
H6A C6 H6B 108.0 . . ?

loop_
_geom_bond_atom_site_label_1
_geom_bond_atom_site_label_2
_geom_bond_distance
_geom_bond_site_symmetry_2
_geom_bond_publ_flag
N1 C3A 1.399(5) . ?
N1 C1B 1.416(6) . ?
N1 C1A 1.463(6) . ?
N1 C2B 1.473(6) . ?
N1 C2A 1.482(5) . ?
N1 C3B 1.494(6) . ?
C1A C1B 1.327(10) . ?
C1A C3B 1.409(9) . ?
C1A C2B 1.544(7) 7_556 ?
C1A H1A1 0.9900 . ?
C1A H1A2 0.9898 . ?
C2A C1B 1.317(10) . ?
C2A C2B 1.456(10) . ?
C2A C3B 1.542(7) 7_556 ?
C2A H2A1 0.9897 . ?
C2A H2A2 0.9897 . ?
C3A C2B 1.309(10) . ?
C3A C3B 1.347(10) . ?
C3A C1B 1.553(8) 7_556 ?
C3A H3A1 0.9900 . ?
C3A H3A2 0.9898 . ?
C1B H1B1 0.9896 . ?
C1B H1B2 0.9894 . ?
C2B H2B1 0.9910 . ?
C2B H2B2 0.9898 . ?
C3B H3B1 0.9901 . ?
C3B H3B2 0.9901 . ?
O1 H2A 0.8600 . ?
O1 H2B 0.8590 . ?
N2 C5 1.463(3) 2_655 ?
N2 C6 1.468(3) . ?
N2 C4 1.470(3) . ?
C4 C4 1.534(5) 2_655 ?
C4 H4A 0.9910 . ?
C4 H4B 0.9892 . ?
C5 C6 1.536(3) . ?
C5 H5A 0.9899 . ?
C5 H5B 0.9905 . ?
C6 H6A 0.9897 . ?
C6 H6B 0.9898 . ?

loop_
_geom_torsion_atom_site_label_1
_geom_torsion_atom_site_label_2
_geom_torsion_atom_site_label_3
_geom_torsion_atom_site_label_4
_geom_torsion
_geom_torsion_site_symmetry_1
_geom_torsion_site_symmetry_2
_geom_torsion_site_symmetry_3
_geom_torsion_site_symmetry_4
_geom_torsion_publ_flag
C3A N1 C1A C1B 134.7(4) . . . . ?
C2B N1 C1A C1B 77.5(7) . . . . ?
C2A N1 C1A C1B 15.5(4) . . . . ?
C3B N1 C1A C1B 153.7(5) . . . . ?
C3A N1 C1A C3B -19.0(5) . . . . ?
C1B N1 C1A C3B -153.7(5) . . . . ?
C2B N1 C1A C3B -76.1(7) . . . . ?
C2A N1 C1A C3B -138.1(4) . . . . ?
C3A N1 C1A C2B 59.3(7) . . . 7_556 ?
C1B N1 C1A C2B -75.4(6) . . . 7_556 ?
C2B N1 C1A C2B 2.2(11) . . . 7_556 ?
C2A N1 C1A C2B -59.8(6) . . . 7_556 ?
C3B N1 C1A C2B 78.3(6) . . . 7_556 ?
C3A N1 C2A C1B -134.3(4) . . . . ?
C1A N1 C2A C1B -15.7(4) . . . . ?
C2B N1 C2A C1B -152.8(5) . . . . ?
C3B N1 C2A C1B -74.3(7) . . . . ?
C3A N1 C2A C2B 18.5(4) . . . . ?
C1B N1 C2A C2B 152.8(5) . . . . ?
C1A N1 C2A C2B 137.1(4) . . . . ?
C3B N1 C2A C2B 78.5(7) . . . . ?
C3A N1 C2A C3B -56.3(7) . . . 7_556 ?
C1B N1 C2A C3B 77.9(5) . . . 7_556 ?
C1A N1 C2A C3B 62.2(6) . . . 7_556 ?
C2B N1 C2A C3B -74.8(5) . . . 7_556 ?
C3B N1 C2A C3B 3.7(11) . . . 7_556 ?
C1B N1 C3A C2B -78.0(8) . . . . ?
C1A N1 C3A C2B -136.7(4) . . . . ?
C2A N1 C3A C2B -19.6(5) . . . . ?
C3B N1 C3A C2B -156.1(5) . . . . ?
C1B N1 C3A C3B 78.0(8) . . . . ?
C1A N1 C3A C3B 19.3(5) . . . . ?
C2B N1 C3A C3B 156.1(5) . . . . ?
C2A N1 C3A C3B 136.4(4) . . . . ?
C1B N1 C3A C1B -0.4(14) . . . 7_556 ?
C1A N1 C3A C1B -59.1(8) . . . 7_556 ?
C2B N1 C3A C1B 77.7(7) . . . 7_556 ?
C2A N1 C3A C1B 58.0(8) . . . 7_556 ?
C3B N1 C3A C1B -78.4(7) . . . 7_556 ?
C3B C1A C1B C2A 5.4(9) . . . . ?
N1 C1A C1B C2A -21.1(5) . . . . ?
C2B C1A C1B C2A 93.1(7) 7_556 . . . ?
C3B C1A C1B N1 26.5(5) . . . . ?
C2B C1A C1B N1 114.2(4) 7_556 . . . ?
C3B C1A C1B C3A -87.3(6) . . . 7_556 ?
N1 C1A C1B C3A -113.9(4) . . . 7_556 ?
C2B C1A C1B C3A 0.4(5) 7_556 . . 7_556 ?
C3B C1A C1B C2B -87.7(6) . . . 7_556 ?
N1 C1A C1B C2B -114.2(4) . . . 7_556 ?
C3B C1A C1B C3B -51.2(7) . . . 7_556 ?
N1 C1A C1B C3B -77.7(4) . . . 7_556 ?
C2B C1A C1B C3B 36.5(5) 7_556 . . 7_556 ?
C2B C2A C1B C1A -5.1(9) . . . . ?
N1 C2A C1B C1A 20.9(5) . . . . ?
C3B C2A C1B C1A -92.4(7) 7_556 . . . ?
C2B C2A C1B N1 -26.0(4) . . . . ?
C3B C2A C1B N1 -113.3(4) 7_556 . . . ?
C2B C2A C1B C3A 87.9(6) . . . 7_556 ?
N1 C2A C1B C3A 114.0(4) . . . 7_556 ?
C3B C2A C1B C3A 0.7(5) 7_556 . . 7_556 ?
C2B C2A C1B C2B 53.0(7) . . . 7_556 ?
N1 C2A C1B C2B 79.0(5) . . . 7_556 ?
C3B C2A C1B C2B -34.3(6) 7_556 . . 7_556 ?
C2B C2A C1B C3B 87.3(5) . . . 7_556 ?
N1 C2A C1B C3B 113.3(4) . . . 7_556 ?
C3A N1 C1B C1A -80.5(8) . . . . ?
C2B N1 C1B C1A -137.1(4) . . . . ?
C2A N1 C1B C1A -161.5(5) . . . . ?
C3B N1 C1B C1A -22.9(4) . . . . ?
C3A N1 C1B C2A 81.1(8) . . . . ?
C1A N1 C1B C2A 161.5(5) . . . . ?
C2B N1 C1B C2A 24.4(4) . . . . ?
C3B N1 C1B C2A 138.6(4) . . . . ?
C3A N1 C1B C3A 0.4(14) . . . 7_556 ?
C1A N1 C1B C3A 80.8(7) . . . 7_556 ?
C2B N1 C1B C3A -56.3(8) . . . 7_556 ?
C2A N1 C1B C3A -80.7(7) . . . 7_556 ?
C3B N1 C1B C3A 57.9(8) . . . 7_556 ?
C3A N1 C1B C2B -35.6(9) . . . 7_556 ?
C1A N1 C1B C2B 44.9(4) . . . 7_556 ?
C2B N1 C1B C2B -92.2(4) . . . 7_556 ?
C2A N1 C1B C2B -116.6(4) . . . 7_556 ?
C3B N1 C1B C2B 22.0(4) . . . 7_556 ?
C3A N1 C1B C3B 36.7(9) . . . 7_556 ?
C1A N1 C1B C3B 117.2(4) . . . 7_556 ?
C2B N1 C1B C3B -19.9(5) . . . 7_556 ?
C2A N1 C1B C3B -44.3(3) . . . 7_556 ?
C3B N1 C1B C3B 94.3(4) . . . 7_556 ?
C3B C3A C2B C2A -6.2(9) . . . . ?
N1 C3A C2B C2A 21.2(5) . . . . ?
C1B C3A C2B C2A -92.7(5) 7_556 . . . ?
C3B C3A C2B N1 -27.4(5) . . . . ?
C1B C3A C2B N1 -113.8(4) 7_556 . . . ?
C3B C3A C2B C1A 86.0(7) . . . 7_556 ?
N1 C3A C2B C1A 113.5(4) . . . 7_556 ?
C1B C3A C2B C1A -0.4(5) 7_556 . . 7_556 ?
C3B C3A C2B C1B 86.4(7) . . . 7_556 ?
N1 C3A C2B C1B 113.8(4) . . . 7_556 ?
C1B C2A C2B C3A 5.1(8) . . . . ?
N1 C2A C2B C3A -21.0(5) . . . . ?
C3B C2A C2B C3A 93.9(6) 7_556 . . . ?
C1B C2A C2B N1 26.1(4) . . . . ?
C3B C2A C2B N1 114.9(4) 7_556 . . . ?
C1B C2A C2B C1A -88.5(5) . . . 7_556 ?
N1 C2A C2B C1A -114.6(4) . . . 7_556 ?
C3B C2A C2B C1A 0.3(4) 7_556 . . 7_556 ?
C1B C2A C2B C1B -50.1(7) . . . 7_556 ?
N1 C2A C2B C1B -76.2(4) . . . 7_556 ?
C3B C2A C2B C1B 38.7(5) 7_556 . . 7_556 ?
C1B N1 C2B C3A 135.5(5) . . . . ?
C1A N1 C2B C3A 78.2(7) . . . . ?
C2A N1 C2B C3A 158.4(5) . . . . ?
C3B N1 C2B C3A 20.3(5) . . . . ?
C3A N1 C2B C2A -158.4(5) . . . . ?
C1B N1 C2B C2A -23.0(4) . . . . ?
C1A N1 C2B C2A -80.2(7) . . . . ?
C3B N1 C2B C2A -138.1(4) . . . . ?
C3A N1 C2B C1A -80.4(6) . . . 7_556 ?
C1B N1 C2B C1A 55.1(7) . . . 7_556 ?
C1A N1 C2B C1A -2.2(11) . . . 7_556 ?
C2A N1 C2B C1A 78.0(6) . . . 7_556 ?
C3B N1 C2B C1A -60.0(7) . . . 7_556 ?
C3A N1 C2B C1B -45.5(4) . . . 7_556 ?
C1B N1 C2B C1B 90.0(4) . . . 7_556 ?
C1A N1 C2B C1B 32.7(8) . . . 7_556 ?
C2A N1 C2B C1B 113.0(4) . . . 7_556 ?
C3B N1 C2B C1B -25.1(4) . . . 7_556 ?
C2B C3A C3B C1A 6.3(9) . . . . ?
N1 C3A C3B C1A -21.1(4) . . . . ?
C1B C3A C3B C1A 92.4(5) 7_556 . . . ?
C2B C3A C3B N1 27.4(5) . . . . ?
C1B C3A C3B N1 113.5(4) 7_556 . . . ?
C2B C3A C3B C2A -86.8(7) . . . 7_556 ?
N1 C3A C3B C2A -114.2(4) . . . 7_556 ?
C1B C3A C3B C2A -0.6(5) 7_556 . . 7_556 ?
C2B C3A C3B C1B -86.1(7) . . . 7_556 ?
N1 C3A C3B C1B -113.5(4) . . . 7_556 ?
C1B C1A C3B C3A -5.3(8) . . . . ?
N1 C1A C3B C3A 20.7(4) . . . . ?
C2B C1A C3B C3A -92.0(5) 7_556 . . . ?
C1B C1A C3B N1 -26.0(4) . . . . ?
C2B C1A C3B N1 -112.8(4) 7_556 . . . ?
C1B C1A C3B C2A 86.5(6) . . . 7_556 ?
N1 C1A C3B C2A 112.5(4) . . . 7_556 ?
C2B C1A C3B C2A -0.3(4) 7_556 . . 7_556 ?
C1B C1A C3B C1B 48.2(7) . . . 7_556 ?
N1 C1A C3B C1B 74.2(4) . . . 7_556 ?
C2B C1A C3B C1B -38.5(5) 7_556 . . 7_556 ?
C1B N1 C3B C3A -135.7(4) . . . . ?
C1A N1 C3B C3A -158.1(5) . . . . ?
C2B N1 C3B C3A -20.0(5) . . . . ?
C2A N1 C3B C3A -81.0(7) . . . . ?
C3A N1 C3B C1A 158.1(5) . . . . ?
C1B N1 C3B C1A 22.4(4) . . . . ?
C2B N1 C3B C1A 138.1(4) . . . . ?
C2A N1 C3B C1A 77.1(7) . . . . ?
C3A N1 C3B C2A 77.3(6) . . . 7_556 ?
C1B N1 C3B C2A -58.4(6) . . . 7_556 ?
C1A N1 C3B C2A -80.8(6) . . . 7_556 ?
C2B N1 C3B C2A 57.3(6) . . . 7_556 ?
C2A N1 C3B C2A -3.7(11) . . . 7_556 ?
C3A N1 C3B C1B 44.7(3) . . . 7_556 ?
C1B N1 C3B C1B -91.0(4) . . . 7_556 ?
C1A N1 C3B C1B -113.4(4) . . . 7_556 ?
C2B N1 C3B C1B 24.7(4) . . . 7_556 ?
C2A N1 C3B C1B -36.3(7) . . . 7_556 ?
C5 N2 C4 C4 58.5(3) 2_655 . . 2_655 ?
C6 N2 C4 C4 -58.8(3) . . . 2_655 ?
C5 N2 C6 C5 -58.4(3) 2_655 . . . ?
C4 N2 C6 C5 57.9(3) . . . . ?
N2 C5 C6 N2 1.2(3) 2_655 . . . ?
